data_2214176
loop_
_publ_author_name
'He, Hongshan'

_publ_section_title
;{Tris[2-(1<i>H</i>-imidazol-2-ylmethyleneamino-\k^2^<i>N</i>,<i>N</i>')ethyl]amine}cobalt(II)
 bis(perchlorate) hemihydrate
;
_journal_coeditor_code ER2032
_journal_issue 7
_journal_name_full 'Acta Crystallographica Section E'
_journal_page_first m1933
_journal_page_last m1934
_journal_paper_doi 10.1107/S1600536807028851
_journal_volume 63
_journal_year 2007
_chemical_formula_iupac '[Co (C18 H23 N10)2] (Cl O4)2 , 0.5H2 O'
_chemical_formula_moiety 'C18 H23 Co N10 2+ , 2Cl O4 - , 0.5H2 O'
_chemical_formula_sum 'C18 H24 Cl2 Co N10 O8.5'
_chemical_formula_weight 645.30
_chemical_name_systematic
;
{Tris[2-(1H-imidazol-2-ylmethyleneamino-\k^2^N,N')ethyl]amine}cobalt(II)
bis(perchlorate) hemihydrate
;
_space_group_IT_number 14
_symmetry_cell_setting monoclinic
_symmetry_space_group_name_Hall '-P 2yn'
_symmetry_space_group_name_H-M 'P 1 21/n 1'
_atom_sites_solution_hydrogens geom
_atom_sites_solution_primary direct
_atom_sites_solution_secondary difmap
_cell_angle_alpha 90.00
_cell_angle_beta 95.28(3)
_cell_angle_gamma 90.00
_cell_formula_units_Z 8
_cell_length_a 9.1219(18)
_cell_length_b 19.005(4)
_cell_length_c 28.251(6)
_cell_measurement_reflns_used 11864
_cell_measurement_temperature 293(2)
_cell_measurement_theta_max 28.29
_cell_measurement_theta_min 1.80
_cell_volume 4876.9(18)
_computing_cell_refinement 'SAINT-Plus (Bruker, 1998)'
_computing_data_collection 'SMART (Bruker, 1998)'
_computing_data_reduction SAINT-Plus
_computing_molecular_graphics 'ORTEP-3 for Windows (Farrugia, 1997)'
_computing_publication_material 'WinGX (Farrugia, 1999)'
_computing_structure_refinement 'SHELXL97 (Sheldrick, 1997)'
_computing_structure_solution 'SHELXS97 (Sheldrick, 1997)'
_diffrn_ambient_temperature 293(2)
_diffrn_detector_area_resol_mean 10
_diffrn_measured_fraction_theta_full 0.995
_diffrn_measured_fraction_theta_max 0.995
_diffrn_measurement_device_type 'Bruker SMART 1K CCD area-detector'
_diffrn_measurement_method '\f and \w'
_diffrn_radiation_monochromator graphite
_diffrn_radiation_source 'fine-focus sealed tube'
_diffrn_radiation_type MoK\a
_diffrn_radiation_wavelength 0.71073
_diffrn_reflns_av_R_equivalents 0.0995
_diffrn_reflns_av_sigmaI/netI 0.1038
_diffrn_reflns_limit_h_max 11
_diffrn_reflns_limit_h_min -11
_diffrn_reflns_limit_k_max 23
_diffrn_reflns_limit_k_min -23
_diffrn_reflns_limit_l_max 34
_diffrn_reflns_limit_l_min -34
_diffrn_reflns_number 37068
_diffrn_reflns_theta_full 25.50
_diffrn_reflns_theta_max 25.50
_diffrn_reflns_theta_min 1.80
_diffrn_standards_decay_% 0
_diffrn_standards_number 0
_exptl_absorpt_coefficient_mu 0.994
_exptl_absorpt_correction_T_max 0.8260
_exptl_absorpt_correction_T_min 0.8260
_exptl_absorpt_correction_type multi-scan
_exptl_absorpt_process_details '(SADABS; Sheldrick, 2002)'
_exptl_crystal_colour yellow
_exptl_crystal_density_diffrn 1.760
_exptl_crystal_density_method 'not measured'
_exptl_crystal_description prism
_exptl_crystal_F_000 2648
_exptl_crystal_size_max 0.20
_exptl_crystal_size_mid 0.20
_exptl_crystal_size_min 0.20
_refine_diff_density_max 0.687
_refine_diff_density_min -0.819
_refine_ls_extinction_coef 0.00057(9)
_refine_ls_extinction_expression Fc^*^=kFc[1+0.001xFc^2^\l^3^/sin(2\q)]^-1/4^
_refine_ls_extinction_method 'SHELXL97 (Sheldrick, 1997)'
_refine_ls_goodness_of_fit_ref 1.051
_refine_ls_hydrogen_treatment constr
_refine_ls_matrix_type full
_refine_ls_number_parameters 713
_refine_ls_number_reflns 9021
_refine_ls_number_restraints 0
_refine_ls_restrained_S_all 1.051
_refine_ls_R_factor_all 0.1875
_refine_ls_R_factor_gt 0.0768
_refine_ls_shift/su_max 0.000
_refine_ls_shift/su_mean 0.000
_refine_ls_structure_factor_coef Fsqd
_refine_ls_weighting_details 'calc w = 1/[\s^2^(Fo^2^)+50.096P] where P=(Fo^2^+2Fc^2^)/3'
_refine_ls_weighting_scheme calc
_refine_ls_wR_factor_gt 0.1360
_refine_ls_wR_factor_ref 0.1951
_reflns_number_gt 4571
_reflns_number_total 9021
_reflns_threshold_expression I>2\s(I)
_cod_data_source_file er2032.cif
_cod_data_source_block I
_cod_original_cell_volume 4876.9(17)
_cod_original_sg_symbol_H-M 'P 21/n'
_cod_original_formula_sum 'C18 H24 Cl2 Co1 N10 O8.5'
_cod_database_code 2214176
_cod_database_fobs_code 2214176

loop_
_symmetry_equiv_pos_as_xyz
'x, y, z'
'-x+1/2, y+1/2, -z+1/2'
'-x, -y, -z'
'x-1/2, -y-1/2, z-1/2'

loop_
_atom_site_type_symbol
_atom_site_label
_atom_site_fract_x
_atom_site_fract_y
_atom_site_fract_z
_atom_site_U_iso_or_equiv
_atom_site_adp_type
_atom_site_calc_flag
_atom_site_refinement_flags
_atom_site_occupancy
_atom_site_attached_hydrogens
Co Co1 0.42984(12) 0.68870(6) 0.01789(4) 0.0344(3) Uani d . 1 0
N N1 0.3803(8) 0.6543(4) -0.0981(3) 0.0465(19) Uani d . 1 0
N N2 0.3399(8) 0.6025(3) -0.0046(2) 0.0356(16) Uani d . 1 0
N N3 0.2774(7) 0.6871(4) 0.0574(2) 0.0382(17) Uani d . 1 0
N N4 0.0674(8) 0.6387(5) 0.0742(3) 0.054(2) Uani d . 1 0
N N5 0.5934(7) 0.6885(3) -0.0204(2) 0.0364(16) Uani d . 1 0
N N6 0.5594(7) 0.6372(3) 0.0602(2) 0.0338(16) Uani d . 1 0
N N7 0.7863(8) 0.6032(4) 0.0777(3) 0.048(2) Uani d . 1 0
H H7 0.8783 0.5951 0.0759 0.057 Uiso calc R 1 0
N N8 0.3077(7) 0.7487(4) -0.0239(2) 0.0386(17) Uani d . 1 0
N N9 0.4965(8) 0.7748(4) 0.0447(2) 0.0409(18) Uani d . 1 0
N N10 0.4676(9) 0.8872(4) 0.0467(3) 0.053(2) Uani d . 1 0
H H10 0.4368 0.9290 0.0398 0.064 Uiso calc R 1 0
C C1 0.3456(11) 0.5824(4) -0.0897(3) 0.047(2) Uani d . 1 0
H H1A 0.3915 0.5532 -0.1124 0.056 Uiso calc R 1 0
H H1B 0.2399 0.5762 -0.0955 0.056 Uiso calc R 1 0
C C2 0.3942(10) 0.5571(4) -0.0403(3) 0.044(2) Uani d . 1 0
H H2A 0.3581 0.5096 -0.0363 0.053 Uiso calc R 1 0
H H2B 0.5009 0.5558 -0.0360 0.053 Uiso calc R 1 0
C C3 0.2262(10) 0.5852(5) 0.0153(3) 0.047(2) Uani d . 1 0
H H3 0.1743 0.5439 0.0079 0.057 Uiso calc R 1 0
C C4 0.1849(10) 0.6332(5) 0.0492(3) 0.045(2) Uani d . 1 0
C C5 0.0888(11) 0.6979(6) 0.0994(3) 0.058(3) Uani d . 1 0
H H5 0.0252 0.7158 0.1203 0.070 Uiso calc R 1 0
C C6 0.2166(10) 0.7275(5) 0.0897(3) 0.050(2) Uani d . 1 0
H H6 0.2564 0.7689 0.1030 0.059 Uiso calc R 1 0
C C7 0.5265(11) 0.6734(5) -0.1052(3) 0.052(3) Uani d . 1 0
H H7A 0.5262 0.6978 -0.1354 0.063 Uiso calc R 1 0
H H7B 0.5844 0.6309 -0.1073 0.063 Uiso calc R 1 0
C C8 0.5994(10) 0.7193(5) -0.0669(3) 0.046(2) Uani d . 1 0
H H8A 0.7014 0.7266 -0.0727 0.055 Uiso calc R 1 0
H H8B 0.5511 0.7648 -0.0678 0.055 Uiso calc R 1 0
C C9 0.7104(10) 0.6631(4) 0.0005(3) 0.043(2) Uani d . 1 0
H H9 0.7999 0.6640 -0.0128 0.051 Uiso calc R 1 0
C C10 0.6949(9) 0.6333(4) 0.0455(3) 0.038(2) Uani d . 1 0
C C11 0.7080(11) 0.5874(5) 0.1140(3) 0.047(2) Uani d . 1 0
H H11 0.7447 0.5657 0.1422 0.056 Uiso calc R 1 0
C C12 0.5682(10) 0.6077(4) 0.1034(3) 0.043(2) Uani d . 1 0
H H12 0.4913 0.6024 0.1226 0.051 Uiso calc R 1 0
C C13 0.2664(11) 0.7049(5) -0.1056(3) 0.056(3) Uani d . 1 0
H H13A 0.1901 0.6861 -0.1283 0.067 Uiso calc R 1 0
H H13B 0.3060 0.7466 -0.1197 0.067 Uiso calc R 1 0
C C14 0.1982(10) 0.7261(5) -0.0617(3) 0.050(2) Uani d . 1 0
H H14A 0.1294 0.7643 -0.0692 0.060 Uiso calc R 1 0
H H14B 0.1434 0.6867 -0.0505 0.060 Uiso calc R 1 0
C C15 0.3203(10) 0.8138(5) -0.0139(3) 0.048(2) Uani d . 1 0
H H15 0.2643 0.8484 -0.0303 0.058 Uiso calc R 1 0
C C16 0.4260(11) 0.8289(4) 0.0240(3) 0.046(2) Uani d . 1 0
C C17 0.5661(12) 0.8694(5) 0.0825(4) 0.059(3) Uani d . 1 0
H H17 0.6127 0.9003 0.1045 0.070 Uiso calc R 1 0
C C18 0.5868(10) 0.7991(5) 0.0813(3) 0.050(2) Uani d . 1 0
H H18 0.6508 0.7727 0.1018 0.060 Uiso calc R 1 0
Co Co2 0.14285(13) 0.03420(6) 0.21501(4) 0.0398(3) Uani d . 1 0
N N11 0.1720(9) 0.2104(4) 0.2225(3) 0.055(2) Uani d . 1 0
N N12 -0.0287(8) 0.0932(4) 0.2101(3) 0.0436(18) Uani d . 1 0
N N13 -0.1885(8) -0.0362(4) 0.2798(3) 0.050(2) Uani d . 1 0
N N14 0.0319(8) -0.0187(4) 0.2544(2) 0.0400(18) Uani d . 1 0
N N15 0.2428(8) 0.0789(4) 0.2694(3) 0.0444(19) Uani d . 1 0
N N16 0.5234(8) -0.0475(4) 0.2578(3) 0.059(2) Uani d . 1 0
H H16 0.6021 -0.0436 0.2768 0.070 Uiso calc R 1 0
N N17 0.3049(7) -0.0269(4) 0.2224(2) 0.0430(18) Uani d . 1 0
N N18 0.2446(8) 0.0855(4) 0.1694(3) 0.0481(19) Uani d . 1 0
N N19 0.0846(10) -0.0386(5) 0.0867(3) 0.061(2) Uani d . 1 0
H H19 0.1100 -0.0359 0.0582 0.074 Uiso calc R 1 0
N N20 0.0693(8) -0.0161(4) 0.1608(3) 0.0454(19) Uani d . 1 0
C C19 0.0200(11) 0.2194(5) 0.2086(4) 0.058(3) Uani d . 1 0
H H19A 0.0077 0.2606 0.1883 0.070 Uiso calc R 1 0
H H19B -0.0305 0.2286 0.2367 0.070 Uiso calc R 1 0
C C20 -0.0521(11) 0.1578(5) 0.1826(3) 0.052(3) Uani d . 1 0
H H20A -0.1569 0.1666 0.1766 0.062 Uiso calc R 1 0
H H20B -0.0121 0.1523 0.1522 0.062 Uiso calc R 1 0
C C21 -0.1356(10) 0.0686(5) 0.2310(3) 0.047(2) Uani d . 1 0
H H21 -0.2272 0.0904 0.2296 0.056 Uiso calc R 1 0
C C22 -0.1043(10) 0.0062(5) 0.2561(3) 0.043(2) Uani d . 1 0
C C23 -0.1002(11) -0.0904(5) 0.2927(3) 0.055(3) Uani d . 1 0
H H23 -0.1276 -0.1296 0.3095 0.066 Uiso calc R 1 0
C C24 0.0351(11) -0.0799(5) 0.2777(3) 0.050(2) Uani d . 1 0
H H24 0.1156 -0.1099 0.2828 0.060 Uiso calc R 1 0
C C25 0.2225(12) 0.2072(5) 0.2715(3) 0.059(3) Uani d . 1 0
H H25A 0.1779 0.2452 0.2880 0.070 Uiso calc R 1 0
H H25B 0.3282 0.2143 0.2749 0.070 Uiso calc R 1 0
C C26 0.1877(11) 0.1383(5) 0.2946(3) 0.052(3) Uani d . 1 0
H H26A 0.2317 0.1380 0.3272 0.062 Uiso calc R 1 0
H H26B 0.0819 0.1339 0.2952 0.062 Uiso calc R 1 0
C C27 0.3655(11) 0.0509(5) 0.2835(3) 0.052(3) Uani d . 1 0
H H27 0.4249 0.0675 0.3097 0.062 Uiso calc R 1 0
C C28 0.4039(10) -0.0067(5) 0.2567(3) 0.050(2) Uani d . 1 0
C C29 0.4966(11) -0.0954(6) 0.2236(4) 0.062(3) Uani d . 1 0
H H29 0.5604 -0.1310 0.2159 0.074 Uiso calc R 1 0
C C30 0.3617(12) -0.0834(5) 0.2023(4) 0.058(3) Uani d . 1 0
H H30 0.3151 -0.1098 0.1776 0.070 Uiso calc R 1 0
C C31 0.2738(12) 0.2116(5) 0.1878(4) 0.064(3) Uani d . 1 0
H H31A 0.3483 0.2466 0.1970 0.077 Uiso calc R 1 0
H H31B 0.2225 0.2267 0.1579 0.077 Uiso calc R 1 0
C C32 0.3502(10) 0.1429(5) 0.1794(3) 0.053(3) Uani d . 1 0
H H32A 0.4095 0.1481 0.1529 0.064 Uiso calc R 1 0
H H32B 0.4156 0.1311 0.2074 0.064 Uiso calc R 1 0
C C33 0.2274(10) 0.0612(5) 0.1273(3) 0.049(2) Uani d . 1 0
H H33 0.2764 0.0787 0.1023 0.059 Uiso calc R 1 0
C C34 0.1273(11) 0.0057(5) 0.1225(3) 0.051(2) Uani d . 1 0
C C35 -0.0044(12) -0.0876(6) 0.1029(4) 0.066(3) Uani d . 1 0
H H35 -0.0510 -0.1239 0.0853 0.080 Uiso calc R 1 0
C C36 -0.0133(10) -0.0742(5) 0.1495(3) 0.051(2) Uani d . 1 0
H H36 -0.0664 -0.1000 0.1700 0.061 Uiso calc R 1 0
Cl Cl1 0.8906(3) 0.55640(16) -0.09967(13) 0.0797(9) Uani d . 1 0
O O11 0.9930(11) 0.5174(5) -0.1227(4) 0.136(4) Uani d . 1 0
O O12 0.7597(10) 0.5246(6) -0.1022(6) 0.177(6) Uani d . 1 0
O O13 0.9506(15) 0.5567(8) -0.0535(4) 0.181(6) Uani d . 1 0
O O14 0.8821(13) 0.6234(5) -0.1151(6) 0.184(6) Uani d . 1 0
Cl Cl3 0.1027(3) 0.15765(12) 0.02051(9) 0.0518(6) Uani d . 1 0
O O31 0.0975(8) 0.1779(4) 0.0682(2) 0.081(2) Uani d . 1 0
O O32 0.2482(8) 0.1353(4) 0.0144(3) 0.074(2) Uani d . 1 0
O O33 0.0040(8) 0.1022(4) 0.0103(3) 0.085(2) Uani d . 1 0
O O34 0.0664(11) 0.2150(4) -0.0092(3) 0.104(3) Uani d . 1 0
Cl Cl4 0.6379(3) 0.05868(12) 0.10708(9) 0.0536(6) Uani d . 1 0
O O41 0.6310(11) 0.0215(5) 0.1495(3) 0.109(3) Uani d . 1 0
O O42 0.5231(8) 0.0373(5) 0.0740(3) 0.096(3) Uani d . 1 0
O O43 0.7744(8) 0.0448(4) 0.0881(3) 0.078(2) Uani d . 1 0
O O44 0.6254(9) 0.1306(4) 0.1144(3) 0.093(3) Uani d . 1 0
Cl Cl2 0.8191(4) 0.72720(17) 0.21136(11) 0.0742(8) Uani d . 1 0
O O21 0.8893(12) 0.6623(5) 0.2074(4) 0.138(4) Uani d . 1 0
O O22 0.6734(11) 0.7182(8) 0.1954(3) 0.152(5) Uani d . 1 0
O O23 0.8898(17) 0.7729(6) 0.1850(6) 0.208(7) Uani d . 1 0
O O24 0.8347(12) 0.7429(7) 0.2596(4) 0.148(5) Uani d . 1 0
O O1 0.2632(7) -0.0110(3) 0.0102(2) 0.0571(18) Uani d . 1 2

loop_
_atom_site_aniso_label
_atom_site_aniso_U_11
_atom_site_aniso_U_22
_atom_site_aniso_U_33
_atom_site_aniso_U_12
_atom_site_aniso_U_13
_atom_site_aniso_U_23
Co1 0.0345(7) 0.0294(6) 0.0392(7) 0.0001(5) 0.0030(5) 0.0017(5)
N1 0.049(5) 0.042(4) 0.049(5) -0.010(4) 0.005(4) 0.001(4)
N2 0.041(4) 0.031(4) 0.035(4) -0.003(3) 0.001(3) 0.006(3)
N3 0.034(4) 0.038(4) 0.044(4) 0.006(3) 0.005(3) 0.001(3)
N4 0.042(5) 0.072(6) 0.049(5) 0.007(4) 0.010(4) 0.014(5)
N5 0.039(4) 0.028(4) 0.043(4) -0.005(3) 0.004(3) 0.003(3)
N6 0.042(4) 0.026(4) 0.034(4) -0.001(3) 0.005(3) -0.001(3)
N7 0.033(4) 0.048(5) 0.061(5) 0.007(4) -0.005(4) 0.009(4)
N8 0.038(4) 0.041(5) 0.038(4) 0.002(3) 0.002(3) 0.004(3)
N9 0.044(4) 0.036(4) 0.043(4) 0.004(3) 0.005(4) -0.001(3)
N10 0.073(6) 0.032(4) 0.055(5) -0.001(4) 0.007(5) 0.000(4)
C1 0.064(7) 0.028(5) 0.048(6) -0.005(4) 0.004(5) 0.007(4)
C2 0.059(6) 0.028(5) 0.046(5) 0.001(4) 0.005(5) 0.004(4)
C3 0.041(6) 0.045(6) 0.054(6) -0.013(5) -0.006(5) 0.012(5)
C4 0.035(5) 0.046(6) 0.052(6) -0.002(4) 0.004(5) 0.009(5)
C5 0.048(7) 0.081(8) 0.047(6) 0.016(6) 0.011(5) 0.015(6)
C6 0.044(6) 0.053(6) 0.052(6) 0.005(5) 0.007(5) 0.003(5)
C7 0.061(7) 0.062(7) 0.035(5) -0.006(5) 0.010(5) 0.008(5)
C8 0.054(6) 0.040(5) 0.046(5) -0.012(4) 0.011(5) 0.009(4)
C9 0.045(6) 0.038(5) 0.048(6) -0.003(4) 0.016(5) -0.003(4)
C10 0.033(5) 0.037(5) 0.044(5) 0.005(4) -0.001(4) -0.004(4)
C11 0.054(6) 0.046(6) 0.039(5) -0.003(5) -0.001(5) 0.002(4)
C12 0.049(6) 0.044(5) 0.035(5) -0.001(4) 0.006(4) 0.001(4)
C13 0.062(7) 0.047(6) 0.056(6) 0.013(5) -0.006(5) 0.003(5)
C14 0.043(6) 0.049(6) 0.056(6) 0.011(5) -0.010(5) -0.004(5)
C15 0.054(6) 0.042(6) 0.049(6) 0.009(5) 0.013(5) 0.007(5)
C16 0.061(6) 0.024(5) 0.051(6) 0.008(4) 0.006(5) 0.006(4)
C17 0.069(7) 0.041(6) 0.064(7) -0.006(5) 0.000(6) -0.010(5)
C18 0.055(6) 0.044(6) 0.049(6) -0.005(5) -0.005(5) -0.004(5)
Co2 0.0355(7) 0.0485(7) 0.0349(7) -0.0006(6) 0.0007(5) 0.0045(6)
N11 0.054(5) 0.066(6) 0.047(5) 0.003(4) 0.006(4) 0.004(4)
N12 0.041(5) 0.042(4) 0.046(4) -0.002(4) -0.007(4) 0.007(4)
N13 0.043(5) 0.056(5) 0.052(5) -0.003(4) 0.002(4) 0.010(4)
N14 0.038(4) 0.049(5) 0.033(4) 0.001(4) 0.002(3) 0.008(3)
N15 0.029(4) 0.054(5) 0.049(5) -0.008(4) -0.003(4) 0.005(4)
N16 0.037(5) 0.066(6) 0.071(6) 0.002(4) -0.008(4) 0.016(5)
N17 0.034(4) 0.050(5) 0.044(4) -0.001(4) -0.001(3) 0.007(4)
N18 0.042(5) 0.051(5) 0.051(5) -0.006(4) 0.001(4) 0.005(4)
N19 0.074(6) 0.068(6) 0.042(5) 0.015(5) 0.004(4) -0.011(5)
N20 0.047(5) 0.050(5) 0.039(4) 0.002(4) 0.000(4) 0.003(4)
C19 0.064(7) 0.045(6) 0.065(7) 0.008(5) 0.005(6) 0.013(5)
C20 0.057(6) 0.046(6) 0.051(6) 0.010(5) -0.001(5) 0.006(5)
C21 0.043(6) 0.042(6) 0.056(6) 0.005(4) 0.003(5) 0.002(5)
C22 0.041(6) 0.047(6) 0.042(5) -0.003(4) 0.006(4) 0.006(4)
C23 0.054(7) 0.059(7) 0.053(6) -0.005(5) 0.009(5) 0.021(5)
C24 0.047(6) 0.052(6) 0.052(6) 0.002(5) 0.001(5) 0.017(5)
C25 0.063(7) 0.053(6) 0.060(7) -0.002(5) 0.004(5) -0.010(5)
C26 0.052(6) 0.064(7) 0.039(5) 0.011(5) 0.000(4) -0.013(5)
C27 0.052(6) 0.064(7) 0.038(5) -0.021(5) -0.008(5) 0.009(5)
C28 0.040(6) 0.057(6) 0.053(6) 0.000(5) 0.001(5) 0.008(5)
C29 0.042(6) 0.070(7) 0.074(8) 0.004(5) 0.004(6) 0.004(6)
C30 0.064(7) 0.048(6) 0.063(7) 0.011(5) 0.006(6) -0.006(5)
C31 0.069(8) 0.061(7) 0.065(7) -0.005(6) 0.021(6) 0.001(6)
C32 0.052(6) 0.057(6) 0.053(6) -0.008(5) 0.016(5) 0.000(5)
C33 0.055(6) 0.053(6) 0.040(6) 0.002(5) 0.007(5) 0.011(5)
C34 0.061(7) 0.051(6) 0.040(6) 0.010(5) 0.000(5) 0.001(5)
C35 0.070(8) 0.060(7) 0.066(8) -0.001(6) -0.007(6) -0.004(6)
C36 0.055(6) 0.050(6) 0.045(6) 0.000(5) -0.009(5) -0.003(5)
Cl1 0.065(2) 0.0618(19) 0.110(3) 0.0086(16) -0.0085(18) -0.0078(18)
O11 0.114(8) 0.113(8) 0.179(11) 0.028(7) 0.007(7) -0.063(8)
O12 0.060(6) 0.117(9) 0.344(18) -0.009(6) -0.041(9) 0.059(10)
O13 0.177(12) 0.264(17) 0.097(8) -0.055(11) -0.014(8) -0.037(10)
O14 0.138(10) 0.076(7) 0.349(19) 0.023(7) 0.079(11) 0.082(10)
Cl3 0.0567(16) 0.0457(14) 0.0522(15) -0.0016(12) 0.0009(12) -0.0019(12)
O31 0.078(5) 0.117(7) 0.047(4) 0.012(5) -0.003(4) -0.025(4)
O32 0.051(5) 0.065(5) 0.108(6) 0.003(4) 0.026(4) -0.018(4)
O33 0.070(5) 0.082(6) 0.104(6) -0.040(4) 0.010(5) -0.016(5)
O34 0.144(8) 0.069(5) 0.092(6) 0.016(5) -0.019(6) 0.037(5)
Cl4 0.0604(17) 0.0440(14) 0.0564(15) -0.0045(12) 0.0055(13) -0.0055(12)
O41 0.157(9) 0.113(7) 0.060(5) -0.021(6) 0.028(5) 0.032(5)
O42 0.064(5) 0.104(7) 0.113(7) 0.002(5) -0.027(5) -0.038(6)
O43 0.050(5) 0.111(6) 0.072(5) 0.025(4) 0.003(4) -0.005(5)
O44 0.115(7) 0.038(4) 0.134(7) -0.006(4) 0.052(6) -0.023(5)
Cl2 0.076(2) 0.079(2) 0.071(2) -0.0002(17) 0.0212(17) -0.0035(16)
O21 0.121(9) 0.097(8) 0.191(11) 0.038(7) -0.007(8) -0.021(7)
O22 0.085(8) 0.278(16) 0.093(7) 0.038(9) 0.003(6) -0.015(9)
O23 0.268(17) 0.120(10) 0.257(16) -0.024(10) 0.140(14) 0.071(10)
O24 0.141(10) 0.214(13) 0.091(8) -0.037(9) 0.012(7) -0.052(8)
O1 0.073(5) 0.047(4) 0.052(4) 0.006(3) 0.005(3) -0.003(3)

loop_
_atom_type_symbol
_atom_type_description
_atom_type_scat_dispersion_real
_atom_type_scat_dispersion_imag
_atom_type_scat_source
C C 0.0033 0.0016 'International Tables Vol C Tables 4.2.6.8 and 6.1.1.4'
H H 0.0000 0.0000 'International Tables Vol C Tables 4.2.6.8 and 6.1.1.4'
Cl Cl 0.1484 0.1585 'International Tables Vol C Tables 4.2.6.8 and 6.1.1.4'
Co Co 0.3494 0.9721 'International Tables Vol C Tables 4.2.6.8 and 6.1.1.4'
N N 0.0061 0.0033 'International Tables Vol C Tables 4.2.6.8 and 6.1.1.4'
O O 0.0106 0.0060 'International Tables Vol C Tables 4.2.6.8 and 6.1.1.4'

loop_
_geom_angle_atom_site_label_1
_geom_angle_atom_site_label_2
_geom_angle_atom_site_label_3
_geom_angle
_geom_angle_publ_flag
N3 Co1 N6 94.0(3) ?
N3 Co1 N9 90.3(3) ?
N6 Co1 N9 92.1(3) ?
N3 Co1 N2 82.2(3) y
N6 Co1 N2 89.5(3) ?
N9 Co1 N2 172.4(3) ?
N3 Co1 N8 87.5(3) ?
N6 Co1 N8 174.9(3) ?
N9 Co1 N8 83.0(3) y
N2 Co1 N8 95.5(3) ?
N3 Co1 N5 177.2(3) ?
N6 Co1 N5 83.2(3) y
N9 Co1 N5 89.4(3) ?
N2 Co1 N5 98.2(3) ?
N8 Co1 N5 95.2(3) ?
C7 N1 C13 119.4(8) ?
C7 N1 C1 119.8(8) ?
C13 N1 C1 120.3(8) ?
C3 N2 C2 120.0(8) ?
C3 N2 Co1 114.7(6) ?
C2 N2 Co1 125.3(6) ?
C4 N3 C6 105.2(8) ?
C4 N3 Co1 113.8(6) ?
C6 N3 Co1 140.5(7) ?
C5 N4 C4 105.2(8) ?
C9 N5 C8 118.6(8) ?
C9 N5 Co1 113.6(6) ?
C8 N5 Co1 127.4(6) ?
C12 N6 C10 106.3(7) ?
C12 N6 Co1 141.3(6) ?
C10 N6 Co1 112.0(5) ?
C10 N7 C11 106.4(8) ?
C10 N7 H7 126.8 ?
C11 N7 H7 126.8 ?
C15 N8 C14 119.4(8) ?
C15 N8 Co1 113.9(6) ?
C14 N8 Co1 126.5(6) ?
C16 N9 C18 108.3(8) ?
C16 N9 Co1 111.9(6) ?
C18 N9 Co1 139.6(6) ?
C16 N10 C17 107.5(8) ?
C16 N10 H10 126.3 ?
C17 N10 H10 126.3 ?
N1 C1 C2 114.2(7) ?
N1 C1 H1A 108.7 ?
C2 C1 H1A 108.7 ?
N1 C1 H1B 108.7 ?
C2 C1 H1B 108.7 ?
H1A C1 H1B 107.6 ?
N2 C2 C1 111.3(7) ?
N2 C2 H2A 109.4 ?
C1 C2 H2A 109.4 ?
N2 C2 H2B 109.4 ?
C1 C2 H2B 109.4 ?
H2A C2 H2B 108.0 ?
N2 C3 C4 114.7(8) ?
N2 C3 H3 122.7 ?
C4 C3 H3 122.7 ?
N3 C4 N4 111.8(9) ?
N3 C4 C3 114.4(8) ?
N4 C4 C3 133.7(9) ?
N4 C5 C6 109.3(9) ?
N4 C5 H5 125.3 ?
C6 C5 H5 125.3 ?
C5 C6 N3 108.4(9) ?
C5 C6 H6 125.8 ?
N3 C6 H6 125.8 ?
N1 C7 C8 114.1(8) ?
N1 C7 H7A 108.7 ?
C8 C7 H7A 108.7 ?
N1 C7 H7B 108.7 ?
C8 C7 H7B 108.7 ?
H7A C7 H7B 107.6 ?
N5 C8 C7 111.7(7) ?
N5 C8 H8A 109.3 ?
C7 C8 H8A 109.3 ?
N5 C8 H8B 109.3 ?
C7 C8 H8B 109.3 ?
H8A C8 H8B 107.9 ?
N5 C9 C10 115.1(8) ?
N5 C9 H9 122.4 ?
C10 C9 H9 122.4 ?
N7 C10 N6 110.7(8) ?
N7 C10 C9 133.9(9) ?
N6 C10 C9 115.4(8) ?
N7 C11 C12 109.1(8) ?
N7 C11 H11 125.4 ?
C12 C11 H11 125.4 ?
N6 C12 C11 107.6(8) ?
N6 C12 H12 126.2 ?
C11 C12 H12 126.2 ?
N1 C13 C14 114.5(8) ?
N1 C13 H13A 108.6 ?
C14 C13 H13A 108.6 ?
N1 C13 H13B 108.6 ?
C14 C13 H13B 108.6 ?
H13A C13 H13B 107.6 ?
N8 C14 C13 112.2(8) ?
N8 C14 H14A 109.2 ?
C13 C14 H14A 109.2 ?
N8 C14 H14B 109.2 ?
C13 C14 H14B 109.2 ?
H14A C14 H14B 107.9 ?
N8 C15 C16 114.2(8) ?
N8 C15 H15 122.9 ?
C16 C15 H15 122.9 ?
N10 C16 N9 109.3(8) ?
N10 C16 C15 133.7(8) ?
N9 C16 C15 116.9(8) ?
N10 C17 C18 108.6(9) ?
N10 C17 H17 125.7 ?
C18 C17 H17 125.7 ?
N9 C18 C17 106.3(9) ?
N9 C18 H18 126.9 ?
C17 C18 H18 126.9 ?
N14 Co2 N17 93.7(3) ?
N14 Co2 N20 92.2(3) ?
N17 Co2 N20 89.7(3) ?
N14 Co2 N15 90.3(3) ?
N17 Co2 N15 82.7(3) ?
N20 Co2 N15 172.1(3) ?
N14 Co2 N12 82.8(3) ?
N17 Co2 N12 176.5(3) ?
N20 Co2 N12 90.6(3) ?
N15 Co2 N12 97.1(3) ?
N14 Co2 N18 174.5(3) ?
N17 Co2 N18 88.0(3) ?
N20 Co2 N18 82.5(3) ?
N15 Co2 N18 95.1(3) ?
N12 Co2 N18 95.5(3) ?
C31 N11 C19 119.6(8) ?
C31 N11 C25 120.2(9) ?
C19 N11 C25 120.0(8) ?
C21 N12 C20 118.3(8) ?
C21 N12 Co2 114.0(6) ?
C20 N12 Co2 127.5(6) ?
C22 N13 C23 104.0(8) ?
C22 N14 C24 105.6(7) ?
C22 N14 Co2 112.9(6) ?
C24 N14 Co2 140.8(7) ?
C27 N15 C26 120.4(8) ?
C27 N15 Co2 114.2(7) ?
C26 N15 Co2 125.4(6) ?
C29 N16 C28 106.6(8) ?
C29 N16 H16 126.7 ?
C28 N16 H16 126.7 ?
C28 N17 C30 106.2(8) ?
C28 N17 Co2 112.4(7) ?
C30 N17 Co2 141.2(7) ?
C33 N18 C32 118.2(8) ?
C33 N18 Co2 114.7(7) ?
C32 N18 Co2 126.7(6) ?
C35 N19 C34 108.7(9) ?
C35 N19 H19 125.6 ?
C34 N19 H19 125.6 ?
C34 N20 C36 108.6(8) ?
C34 N20 Co2 111.7(6) ?
C36 N20 Co2 139.1(7) ?
N11 C19 C20 114.6(8) ?
N11 C19 H19A 108.6 ?
C20 C19 H19A 108.6 ?
N11 C19 H19B 108.6 ?
C20 C19 H19B 108.6 ?
H19A C19 H19B 107.6 ?
N12 C20 C19 111.2(7) ?
N12 C20 H20A 109.4 ?
C19 C20 H20A 109.4 ?
N12 C20 H20B 109.4 ?
C19 C20 H20B 109.4 ?
H20A C20 H20B 108.0 ?
N12 C21 C22 114.6(8) ?
N12 C21 H21 122.7 ?
C22 C21 H21 122.7 ?
N14 C22 N13 112.6(8) ?
N14 C22 C21 115.5(8) ?
N13 C22 C21 131.8(9) ?
N13 C23 C24 110.1(9) ?
N13 C23 H23 124.9 ?
C24 C23 H23 124.9 ?
N14 C24 C23 107.6(9) ?
N14 C24 H24 126.2 ?
C23 C24 H24 126.2 ?
N11 C25 C26 113.4(8) ?
N11 C25 H25A 108.9 ?
C26 C25 H25A 108.9 ?
N11 C25 H25B 108.9 ?
C26 C25 H25B 108.9 ?
H25A C25 H25B 107.7 ?
N15 C26 C25 111.4(8) ?
N15 C26 H26A 109.3 ?
C25 C26 H26A 109.3 ?
N15 C26 H26B 109.3 ?
C25 C26 H26B 109.3 ?
H26A C26 H26B 108.0 ?
N15 C27 C28 114.5(9) ?
N15 C27 H27 122.8 ?
C28 C27 H27 122.8 ?
N17 C28 N16 110.5(9) ?
N17 C28 C27 116.0(9) ?
N16 C28 C27 133.5(9) ?
N16 C29 C30 107.9(10) ?
N16 C29 H29 126.0 ?
C30 C29 H29 126.0 ?
C29 C30 N17 108.7(10) ?
C29 C30 H30 125.6 ?
N17 C30 H30 125.6 ?
N11 C31 C32 116.0(9) ?
N11 C31 H31A 108.3 ?
C32 C31 H31A 108.3 ?
N11 C31 H31B 108.3 ?
C32 C31 H31B 108.3 ?
H31A C31 H31B 107.4 ?
N18 C32 C31 111.7(8) ?
N18 C32 H32A 109.3 ?
C31 C32 H32A 109.3 ?
N18 C32 H32B 109.3 ?
C31 C32 H32B 109.3 ?
H32A C32 H32B 107.9 ?
N18 C33 C34 112.8(9) ?
N18 C33 H33 123.6 ?
C34 C33 H33 123.6 ?
N20 C34 N19 108.1(9) ?
N20 C34 C33 118.0(9) ?
N19 C34 C33 133.4(10) ?
N19 C35 C36 107.0(10) ?
N19 C35 H35 126.5 ?
C36 C35 H35 126.5 ?
C35 C36 N20 107.6(9) ?
C35 C36 H36 126.2 ?
N20 C36 H36 126.2 ?
O12 Cl1 O14 112.8(7) ?
O12 Cl1 O13 109.3(9) ?
O14 Cl1 O13 108.1(10) ?
O12 Cl1 O11 111.6(8) ?
O14 Cl1 O11 111.8(8) ?
O13 Cl1 O11 102.7(8) ?
O34 Cl3 O33 110.6(5) ?
O34 Cl3 O31 109.6(5) ?
O33 Cl3 O31 109.1(5) ?
O34 Cl3 O32 109.5(5) ?
O33 Cl3 O32 109.9(5) ?
O31 Cl3 O32 108.2(5) ?
O44 Cl4 O42 108.6(6) ?
O44 Cl4 O41 111.0(6) ?
O42 Cl4 O41 109.7(6) ?
O44 Cl4 O43 108.9(5) ?
O42 Cl4 O43 108.8(5) ?
O41 Cl4 O43 109.8(5) ?
O23 Cl2 O22 113.4(9) ?
O23 Cl2 O24 113.1(9) ?
O22 Cl2 O24 110.9(7) ?
O23 Cl2 O21 106.1(8) ?
O22 Cl2 O21 107.4(8) ?
O24 Cl2 O21 105.2(8) ?

loop_
_geom_bond_atom_site_label_1
_geom_bond_atom_site_label_2
_geom_bond_distance
Co1 N3 1.862(7)
Co1 N6 1.878(7)
Co1 N9 1.881(7)
Co1 N2 1.915(7)
Co1 N8 1.922(7)
Co1 N5 1.923(7)
N1 C7 1.414(11)
N1 C13 1.418(11)
N1 C1 1.427(10)
N2 C3 1.268(10)
N2 C2 1.449(10)
N3 C4 1.334(11)
N3 C6 1.350(11)
N4 C5 1.335(13)
N4 C4 1.340(11)
N5 C9 1.267(10)
N5 C8 1.442(10)
N6 C12 1.337(10)
N6 C10 1.342(10)
N7 C10 1.309(10)
N7 C11 1.336(11)
N7 H7 0.8600
N8 C15 1.273(11)
N8 C14 1.457(10)
N9 C16 1.320(10)
N9 C18 1.344(10)
N10 C16 1.319(11)
N10 C17 1.332(12)
N10 H10 0.8600
C1 C2 1.505(11)
C1 H1A 0.9700
C1 H1B 0.9700
C2 H2A 0.9700
C2 H2B 0.9700
C3 C4 1.400(13)
C3 H3 0.9300
C5 C6 1.346(13)
C5 H5 0.9300
C6 H6 0.9300
C7 C8 1.498(12)
C7 H7A 0.9700
C7 H7B 0.9700
C8 H8A 0.9700
C8 H8B 0.9700
C9 C10 1.409(12)
C9 H9 0.9300
C11 C12 1.340(12)
C11 H11 0.9300
C12 H12 0.9300
C13 C14 1.495(12)
C13 H13A 0.9700
C13 H13B 0.9700
C14 H14A 0.9700
C14 H14B 0.9700
C15 C16 1.402(12)
C15 H15 0.9300
C17 C18 1.351(12)
C17 H17 0.9300
C18 H18 0.9300
Co2 N14 1.865(7)
Co2 N17 1.876(7)
Co2 N20 1.876(7)
Co2 N15 1.911(7)
Co2 N12 1.919(7)
Co2 N18 1.921(7)
N11 C31 1.413(12)
N11 C19 1.416(12)
N11 C25 1.417(11)
N12 C21 1.273(11)
N12 C20 1.459(11)
N13 C22 1.336(11)
N13 C23 1.338(11)
N14 C22 1.334(10)
N14 C24 1.337(10)
N15 C27 1.270(11)
N15 C26 1.450(11)
N16 C29 1.334(12)
N16 C28 1.335(11)
N16 H16 0.8600
N17 C28 1.318(11)
N17 C30 1.342(11)
N18 C33 1.273(11)
N18 C32 1.465(11)
N19 C35 1.342(13)
N19 C34 1.346(11)
N19 H19 0.8600
N20 C34 1.314(11)
N20 C36 1.358(11)
C19 C20 1.501(13)
C19 H19A 0.9700
C19 H19B 0.9700
C20 H20A 0.9700
C20 H20B 0.9700
C21 C22 1.398(12)
C21 H21 0.9300
C23 C24 1.356(12)
C23 H23 0.9300
C24 H24 0.9300
C25 C26 1.511(13)
C25 H25A 0.9700
C25 H25B 0.9700
C26 H26A 0.9700
C26 H26B 0.9700
C27 C28 1.396(13)
C27 H27 0.9300
C29 C30 1.339(13)
C29 H29 0.9300
C30 H30 0.9300
C31 C32 1.509(13)
C31 H31A 0.9700
C31 H31B 0.9700
C32 H32A 0.9700
C32 H32B 0.9700
C33 C34 1.394(13)
C33 H33 0.9300
C35 C36 1.350(13)
C35 H35 0.9300
C36 H36 0.9300
Cl1 O12 1.335(10)
Cl1 O14 1.345(10)
Cl1 O13 1.367(11)
Cl1 O11 1.399(10)
Cl3 O34 1.396(7)
Cl3 O33 1.400(7)
Cl3 O31 1.408(7)
Cl3 O32 1.419(7)
Cl4 O44 1.389(7)
Cl4 O42 1.399(7)
Cl4 O41 1.399(8)
Cl4 O43 1.424(7)
Cl2 O23 1.347(11)
Cl2 O22 1.375(10)
Cl2 O24 1.389(9)
Cl2 O21 1.398(9)

loop_
_geom_hbond_atom_site_label_D
_geom_hbond_atom_site_label_H
_geom_hbond_atom_site_label_A
_geom_hbond_site_symmetry_A
_geom_hbond_distance_DH
_geom_hbond_distance_HA
_geom_hbond_distance_DA
_geom_hbond_angle_DHA
N7 H7 N4 1_655 0.86 1.92 2.663(11) 144.1
N10 H10 O1 1_565 0.86 2.06 2.816(10) 145.6
N10 H10 O42 1_565 0.86 2.38 2.985(11) 128.2
N16 H16 N13 1_655 0.86 1.91 2.654(11) 144.1
N19 H19 O33 3 0.86 2.46 3.035(11) 125.2
N19 H19 O1 . 0.86 2.09 2.873(11) 151.1

loop_
_geom_torsion_atom_site_label_1
_geom_torsion_atom_site_label_2
_geom_torsion_atom_site_label_3
_geom_torsion_atom_site_label_4
_geom_torsion
N3 Co1 N2 C3 0.8(6)
N6 Co1 N2 C3 95.0(6)
N8 Co1 N2 C3 -85.8(6)
N5 Co1 N2 C3 178.1(6)
N3 Co1 N2 C2 -177.2(6)
N6 Co1 N2 C2 -83.1(6)
N8 Co1 N2 C2 96.1(6)
N5 Co1 N2 C2 0.0(7)
N6 Co1 N3 C4 -92.1(6)
N9 Co1 N3 C4 175.8(6)
N2 Co1 N3 C4 -3.1(6)
N8 Co1 N3 C4 92.8(6)
N6 Co1 N3 C6 97.8(9)
N9 Co1 N3 C6 5.7(9)
N2 Co1 N3 C6 -173.3(10)
N8 Co1 N3 C6 -77.4(9)
N6 Co1 N5 C9 -7.1(6)
N9 Co1 N5 C9 85.0(6)
N2 Co1 N5 C9 -95.6(6)
N8 Co1 N5 C9 168.0(6)
N6 Co1 N5 C8 179.2(7)
N9 Co1 N5 C8 -88.7(7)
N2 Co1 N5 C8 90.7(7)
N8 Co1 N5 C8 -5.7(7)
N3 Co1 N6 C12 -2.4(9)
N9 Co1 N6 C12 88.0(9)
N2 Co1 N6 C12 -84.5(9)
N5 Co1 N6 C12 177.2(9)
N3 Co1 N6 C10 -173.3(6)
N9 Co1 N6 C10 -82.9(6)
N2 Co1 N6 C10 104.5(6)
N5 Co1 N6 C10 6.2(5)
N3 Co1 N8 C15 87.4(7)
N9 Co1 N8 C15 -3.2(6)
N2 Co1 N8 C15 169.3(6)
N5 Co1 N8 C15 -92.0(7)
N3 Co1 N8 C14 -87.2(7)
N9 Co1 N8 C14 -177.8(7)
N2 Co1 N8 C14 -5.3(7)
N5 Co1 N8 C14 93.5(7)
N3 Co1 N9 C16 -84.8(6)
N6 Co1 N9 C16 -178.9(6)
N8 Co1 N9 C16 2.6(6)
N5 Co1 N9 C16 97.9(6)
N3 Co1 N9 C18 88.1(10)
N6 Co1 N9 C18 -5.9(10)
N8 Co1 N9 C18 175.5(10)
N5 Co1 N9 C18 -89.2(10)
C7 N1 C1 C2 76.0(11)
C13 N1 C1 C2 -112.3(9)
C3 N2 C2 C1 99.2(9)
Co1 N2 C2 C1 -82.8(8)
N1 C1 C2 N2 53.2(11)
C2 N2 C3 C4 179.7(7)
Co1 N2 C3 C4 1.6(10)
C6 N3 C4 N4 1.2(10)
Co1 N3 C4 N4 -172.3(6)
C6 N3 C4 C3 178.4(8)
Co1 N3 C4 C3 4.8(10)
C5 N4 C4 N3 -0.8(10)
C5 N4 C4 C3 -177.3(10)
N2 C3 C4 N3 -4.2(12)
N2 C3 C4 N4 172.2(9)
C4 N4 C5 C6 0.1(10)
N4 C5 C6 N3 0.7(11)
C4 N3 C6 C5 -1.1(10)
Co1 N3 C6 C5 169.6(7)
C13 N1 C7 C8 74.1(10)
C1 N1 C7 C8 -114.2(9)
C9 N5 C8 C7 106.9(9)
Co1 N5 C8 C7 -79.7(9)
N1 C7 C8 N5 53.9(11)
C8 N5 C9 C10 -179.3(7)
Co1 N5 C9 C10 6.3(10)
C11 N7 C10 N6 -0.1(10)
C11 N7 C10 C9 178.1(9)
C12 N6 C10 N7 -0.3(9)
Co1 N6 C10 N7 173.9(6)
C12 N6 C10 C9 -178.8(7)
Co1 N6 C10 C9 -4.7(9)
N5 C9 C10 N7 -179.3(9)
N5 C9 C10 N6 -1.2(11)
C10 N7 C11 C12 0.4(10)
C10 N6 C12 C11 0.5(9)
Co1 N6 C12 C11 -170.8(7)
N7 C11 C12 N6 -0.6(10)
C7 N1 C13 C14 -113.4(10)
C1 N1 C13 C14 74.9(11)
C15 N8 C14 C13 106.2(9)
Co1 N8 C14 C13 -79.5(9)
N1 C13 C14 N8 52.8(11)
C14 N8 C15 C16 178.1(8)
Co1 N8 C15 C16 3.1(10)
C17 N10 C16 N9 -0.1(11)
C17 N10 C16 C15 175.3(11)
C18 N9 C16 N10 -0.6(11)
Co1 N9 C16 N10 174.5(6)
C18 N9 C16 C15 -176.9(8)
Co1 N9 C16 C15 -1.7(10)
N8 C15 C16 N10 -176.0(10)
N8 C15 C16 N9 -0.9(13)
C16 N10 C17 C18 0.8(12)
C16 N9 C18 C17 1.1(11)
Co1 N9 C18 C17 -172.0(8)
N10 C17 C18 N9 -1.2(12)
N14 Co2 N12 C21 -5.1(7)
N20 Co2 N12 C21 87.1(7)
N15 Co2 N12 C21 -94.5(7)
N18 Co2 N12 C21 169.7(7)
N14 Co2 N12 C20 -179.6(7)
N20 Co2 N12 C20 -87.4(7)
N15 Co2 N12 C20 91.0(7)
N18 Co2 N12 C20 -4.9(7)
N17 Co2 N14 C22 -175.5(6)
N20 Co2 N14 C22 -85.7(6)
N15 Co2 N14 C22 101.8(6)
N12 Co2 N14 C22 4.7(6)
N17 Co2 N14 C24 -7.2(10)
N20 Co2 N14 C24 82.6(10)
N15 Co2 N14 C24 -89.9(10)
N12 Co2 N14 C24 173.0(10)
N14 Co2 N15 C27 96.0(7)
N17 Co2 N15 C27 2.3(7)
N12 Co2 N15 C27 178.7(7)
N18 Co2 N15 C27 -85.0(7)
N14 Co2 N15 C26 -82.3(7)
N17 Co2 N15 C26 -176.1(7)
N12 Co2 N15 C26 0.4(7)
N18 Co2 N15 C26 96.7(7)
N14 Co2 N17 C28 -94.2(6)
N20 Co2 N17 C28 173.6(7)
N15 Co2 N17 C28 -4.4(6)
N18 Co2 N17 C28 91.0(7)
N14 Co2 N17 C30 92.2(10)
N20 Co2 N17 C30 -0.1(11)
N15 Co2 N17 C30 -178.0(11)
N18 Co2 N17 C30 -82.6(10)
N17 Co2 N18 C33 85.1(7)
N20 Co2 N18 C33 -4.8(7)
N15 Co2 N18 C33 167.6(7)
N12 Co2 N18 C33 -94.7(7)
N17 Co2 N18 C32 -87.4(8)
N20 Co2 N18 C32 -177.3(8)
N15 Co2 N18 C32 -4.9(8)
N12 Co2 N18 C32 92.8(8)
N14 Co2 N20 C34 -178.6(6)
N17 Co2 N20 C34 -84.9(6)
N12 Co2 N20 C34 98.6(7)
N18 Co2 N20 C34 3.1(6)
N14 Co2 N20 C36 -8.8(10)
N17 Co2 N20 C36 84.9(10)
N12 Co2 N20 C36 -91.6(10)
N18 Co2 N20 C36 172.9(10)
C31 N11 C19 C20 71.9(12)
C25 N11 C19 C20 -114.2(10)
C21 N12 C20 C19 104.8(10)
Co2 N12 C20 C19 -80.9(10)
N11 C19 C20 N12 54.5(11)
C20 N12 C21 C22 179.4(8)
Co2 N12 C21 C22 4.3(10)
C24 N14 C22 N13 0.4(10)
Co2 N14 C22 N13 172.8(6)
C24 N14 C22 C21 -176.1(8)
Co2 N14 C22 C21 -3.7(10)
C23 N13 C22 N14 -1.0(10)
C23 N13 C22 C21 174.8(10)
N12 C21 C22 N14 -0.4(12)
N12 C21 C22 N13 -176.2(9)
C22 N13 C23 C24 1.2(11)
C22 N14 C24 C23 0.3(10)
Co2 N14 C24 C23 -168.5(7)
N13 C23 C24 N14 -0.9(11)
C31 N11 C25 C26 -111.6(10)
C19 N11 C25 C26 74.5(11)
C27 N15 C26 C25 97.2(10)
Co2 N15 C26 C25 -84.6(9)
N11 C25 C26 N15 54.6(11)
C26 N15 C27 C28 178.7(8)
Co2 N15 C27 C28 0.3(10)
C30 N17 C28 N16 1.9(11)
Co2 N17 C28 N16 -174.0(6)
C30 N17 C28 C27 -178.3(8)
Co2 N17 C28 C27 5.8(10)
C29 N16 C28 N17 -1.1(11)
C29 N16 C28 C27 179.1(11)
N15 C27 C28 N17 -4.1(12)
N15 C27 C28 N16 175.7(10)
C28 N16 C29 C30 -0.1(12)
N16 C29 C30 N17 1.3(12)
C28 N17 C30 C29 -1.9(11)
Co2 N17 C30 C29 172.0(8)
C19 N11 C31 C32 -112.5(10)
C25 N11 C31 C32 73.6(12)
C33 N18 C32 C31 108.9(10)
Co2 N18 C32 C31 -78.8(10)
N11 C31 C32 N18 53.1(12)
C32 N18 C33 C34 178.4(8)
Co2 N18 C33 C34 5.2(10)
C36 N20 C34 N19 -1.0(10)
Co2 N20 C34 N19 172.0(6)
C36 N20 C34 C33 -174.3(8)
Co2 N20 C34 C33 -1.3(11)
C35 N19 C34 N20 1.6(11)
C35 N19 C34 C33 173.4(10)
N18 C33 C34 N20 -2.6(13)
N18 C33 C34 N19 -173.8(10)
C34 N19 C35 C36 -1.5(12)
N19 C35 C36 N20 0.9(11)
C34 N20 C36 C35 0.1(11)
Co2 N20 C36 C35 -169.9(8)
